data_4034526
loop_
_publ_author_name
'Kang, Kyoungmin'
'Nishimoto, Yoshihiro'
'Yasuda, Makoto'

_publ_section_title
;
 Regio- and Stereoselective Carboindation of Internal Alkynyl Ethers with
 Organosilicon or -stannane Nucleophiles.
;
_journal_issue 21
_journal_name_full 'The Journal of organic chemistry'
_journal_page_first 13345
_journal_page_last 13363
_journal_paper_doi 10.1021/acs.joc.9b01505
_journal_volume 84
_journal_year 2019
_chemical_formula_moiety 'C19 H18 I N O'
_chemical_formula_sum 'C19 H18 I N O'
_chemical_formula_weight 403.26
_space_group_crystal_system triclinic
_space_group_IT_number 2
_space_group_name_Hall '-P 1'
_space_group_name_H-M_alt 'P -1'
_atom_sites_solution_hydrogens geom
_atom_sites_solution_primary direct
_atom_sites_solution_secondary difmap
_cell_angle_alpha 73.5470(14)
_cell_angle_beta 78.5270(14)
_cell_angle_gamma 86.8860(14)
_cell_formula_units_Z 2
_cell_length_a 7.53781(14)
_cell_length_b 10.20563(17)
_cell_length_c 11.60365(18)
_cell_measurement_reflns_used 29961
_cell_measurement_temperature 123
_cell_measurement_theta_max 29.47
_cell_measurement_theta_min 2.33
_cell_volume 838.99(3)
_computing_cell_refinement 'CrysAlisPro 1.171.39.46e (Rigaku OD, 2018)'
_computing_data_collection 'CrysAlisPro 1.171.39.46e (Rigaku OD, 2018)'
_computing_data_reduction 'CrysAlisPro 1.171.39.46e (Rigaku OD, 2018)'
_computing_molecular_graphics 'CrystalStructure 4.2.5'
_computing_publication_material 'CrystalStructure 4.2.5 (Rigaku, 2017)'
_computing_structure_refinement 'CRYSTALS (Carruthers, et al., 1999)'
_computing_structure_solution 'SIR92 (Altomare, et al., 1994)'
_diffrn_ambient_temperature 123
_diffrn_detector_area_resol_mean 5.811
_diffrn_measured_fraction_theta_full 1.000
_diffrn_measured_fraction_theta_max 0.901
_diffrn_measurement_device_type 'Rigaku XtaLAB P200'
_diffrn_measurement_method \w
_diffrn_radiation_type 'Mo K\a'
_diffrn_radiation_wavelength 0.71073
_diffrn_reflns_av_R_equivalents 0.0523
_diffrn_reflns_limit_h_max 10
_diffrn_reflns_limit_h_min -10
_diffrn_reflns_limit_k_max 14
_diffrn_reflns_limit_k_min -14
_diffrn_reflns_limit_l_max 16
_diffrn_reflns_limit_l_min -16
_diffrn_reflns_number 53655
_diffrn_reflns_theta_full 27.51
_diffrn_reflns_theta_max 30.98
_diffrn_reflns_theta_min 1.864
_diffrn_standards_number 0
_exptl_absorpt_coefficient_mu 1.911
_exptl_absorpt_correction_T_max 1.000
_exptl_absorpt_correction_T_min 0.746
_exptl_absorpt_correction_type multi-scan
_exptl_absorpt_process_details
;
CrysAlisPro 1.171.39.46e (Rigaku Oxford Diffraction, 2018)
Empirical absorption correction using spherical harmonics,
 implemented in SCALE3 ABSPACK scaling algorithm.
;
_exptl_crystal_colour nONE
_exptl_crystal_density_diffrn 1.596
_exptl_crystal_density_method 'not measured'
_exptl_crystal_description nONE
_exptl_crystal_F_000 400.00
_refine_diff_density_max 0.658
_refine_diff_density_min -0.592
_refine_ls_extinction_method none
_refine_ls_goodness_of_fit_ref 2.037
_refine_ls_hydrogen_treatment constr
_refine_ls_number_parameters 217
_refine_ls_number_reflns 4396
_refine_ls_R_factor_gt 0.0278
_refine_ls_shift/su_max 0.000
_refine_ls_structure_factor_coef F
_refine_ls_weighting_details 'w = 1/\s^2^(Fo)'
_refine_ls_weighting_scheme sigma
_refine_ls_wR_factor_ref 0.0264
_reflns_number_gt 4396
_reflns_number_total 4806
_reflns_threshold_expression F>2.0\s(F)
_cod_data_source_file jo9b01505_si_002.cif
_cod_data_source_block 7ab
_cod_database_code 4034526

loop_
_space_group_symop_id
_space_group_symop_operation_xyz
1 +X,+Y,+Z
2 -X,-Y,-Z

loop_
_atom_site_label
_atom_site_type_symbol
_atom_site_fract_x
_atom_site_fract_y
_atom_site_fract_z
_atom_site_U_iso_or_equiv
_atom_site_adp_type
_atom_site_occupancy
_atom_site_site_symmetry_multiplicity
_atom_site_calc_flag
_atom_site_refinement_flags
I1 I 0.60375(2) 0.398270(10) 0.188910(10) 0.02448(4) Uani 1 2 d .
O2 O 0.21824(18) 0.27590(14) 0.31880(12) 0.0189(4) Uani 1 2 d .
N1 N 0.1627(3) 0.1079(2) 0.00436(19) 0.0380(6) Uani 1 2 d .
C1 C 0.5657(3) 0.1661(2) 0.0798(2) 0.0287(6) Uani 1 2 d .
C2 C 0.4619(3) 0.2370(2) 0.16868(19) 0.0202(5) Uani 1 2 d .
C3 C 0.2953(3) 0.2084(2) 0.23329(18) 0.0177(5) Uani 1 2 d .
C4 C 0.1807(3) 0.0868(2) 0.23251(18) 0.0187(5) Uani 1 2 d .
C5 C -0.0174(3) 0.0937(2) 0.3007(2) 0.0231(5) Uani 1 2 d .
C6 C -0.1360(3) -0.0240(2) 0.3029(2) 0.0308(6) Uani 1 2 d .
C7 C 0.2661(3) -0.0484(2) 0.29133(19) 0.0201(5) Uani 1 2 d .
C8 C 0.3311(3) -0.0619(2) 0.3979(2) 0.0274(6) Uani 1 2 d .
C9 C 0.4033(3) -0.1841(3) 0.4564(3) 0.0396(7) Uani 1 2 d .
C10 C 0.4111(3) -0.2940(3) 0.4088(3) 0.0453(7) Uani 1 2 d .
C11 C 0.3454(4) -0.2826(3) 0.3038(3) 0.0426(7) Uani 1 2 d .
C12 C 0.2726(3) -0.1605(2) 0.2455(2) 0.0308(6) Uani 1 2 d .
C13 C 0.1126(3) 0.3911(2) 0.28178(18) 0.0181(5) Uani 1 2 d .
C14 C -0.0048(3) 0.4281(2) 0.3749(2) 0.0225(5) Uani 1 2 d .
C15 C -0.1101(3) 0.5440(2) 0.3468(2) 0.0262(6) Uani 1 2 d .
C16 C -0.0981(3) 0.6223(2) 0.2268(2) 0.0264(6) Uani 1 2 d .
C17 C 0.0192(3) 0.5825(2) 0.1346(2) 0.0242(6) Uani 1 2 d .
C18 C 0.1257(3) 0.4665(2) 0.16112(19) 0.0208(5) Uani 1 2 d .
C19 C 0.1724(3) 0.0980(2) 0.1033(2) 0.0242(6) Uani 1 2 d .
H1 H 0.50196 0.17435 0.01417 0.0360 Uiso 1 2 calc R
H2 H 0.68279 0.20802 0.04722 0.0360 Uiso 1 2 calc R
H3 H 0.57972 0.07127 0.12045 0.0360 Uiso 1 2 calc R
H4 H -0.08561 -0.10934 0.34255 0.0368 Uiso 1 2 calc R
H5 H -0.25644 -0.01484 0.34634 0.0367 Uiso 1 2 calc R
H6 H -0.14008 -0.02168 0.22021 0.0369 Uiso 1 2 calc R
H7 H -0.01743 0.08993 0.38521 0.0276 Uiso 1 2 calc R
H8 H -0.07247 0.17852 0.26158 0.0277 Uiso 1 2 calc R
H9 H 0.32459 0.0118 0.43082 0.0313 Uiso 1 2 calc R
H10 H 0.44801 -0.19314 0.52743 0.0424 Uiso 1 2 calc R
H11 H 0.4604 -0.37611 0.44794 0.0457 Uiso 1 2 calc R
H12 H 0.35084 -0.35771 0.2728 0.0472 Uiso 1 2 calc R
H13 H 0.22667 -0.15302 0.17521 0.0357 Uiso 1 2 calc R
H14 H -0.01289 0.37525 0.45557 0.0278 Uiso 1 2 calc R
H15 H -0.18987 0.56959 0.40884 0.0331 Uiso 1 2 calc R
H16 H -0.16784 0.70067 0.20792 0.0335 Uiso 1 2 calc R
H17 H 0.02781 0.63477 0.0538 0.0286 Uiso 1 2 calc R
H18 H 0.20316 0.43903 0.09924 0.0251 Uiso 1 2 calc R

loop_
_atom_site_aniso_label
_atom_site_aniso_U_11
_atom_site_aniso_U_22
_atom_site_aniso_U_33
_atom_site_aniso_U_12
_atom_site_aniso_U_13
_atom_site_aniso_U_23
I1 0.02077(8) 0.02236(8) 0.03034(9) -0.00288(5) -0.00535(6) -0.00655(6)
O2 0.0216(7) 0.0170(7) 0.0181(7) 0.0026(6) -0.0032(6) -0.0059(6)
N1 0.0505(14) 0.0360(12) 0.0293(12) -0.0050(10) -0.0140(10) -0.0068(10)
C1 0.0253(11) 0.0281(12) 0.0330(13) 0.0013(9) 0.0007(9) -0.0133(10)
C2 0.0214(10) 0.0168(10) 0.0221(11) 0.0016(8) -0.0043(8) -0.0052(8)
C3 0.0207(10) 0.0142(9) 0.0188(10) 0.0032(8) -0.0054(8) -0.0049(8)
C4 0.0197(10) 0.0166(10) 0.0197(10) 0.0002(8) -0.0037(8) -0.0051(8)
C5 0.0172(10) 0.0211(11) 0.0313(12) 0.0011(8) -0.0037(9) -0.0087(9)
C6 0.0210(11) 0.0284(12) 0.0425(14) -0.0030(10) -0.0037(10) -0.0100(11)
C7 0.0167(10) 0.0162(10) 0.0230(11) -0.0014(8) 0.0017(8) -0.0019(8)
C8 0.0249(11) 0.0242(12) 0.0292(12) -0.0035(9) -0.0066(9) 0.0002(10)
C9 0.0282(13) 0.0350(14) 0.0427(15) -0.0074(11) -0.0124(11) 0.0151(12)
C10 0.0228(12) 0.0228(13) 0.068(2) 0.0035(10) 0.0018(12) 0.0147(13)
C11 0.0381(14) 0.0185(12) 0.0611(19) 0.0038(11) 0.0105(13) -0.0091(12)
C12 0.0354(13) 0.0211(11) 0.0327(13) -0.0005(10) 0.0035(10) -0.0091(10)
C13 0.0161(9) 0.0160(10) 0.0241(11) 0.0002(8) -0.0054(8) -0.0077(8)
C14 0.0221(10) 0.0251(11) 0.0222(11) -0.0013(9) -0.0034(8) -0.0098(9)
C15 0.0220(11) 0.0268(12) 0.0344(13) 0.0022(9) -0.0033(9) -0.0175(10)
C16 0.0230(11) 0.0195(11) 0.0412(14) 0.0027(9) -0.0118(10) -0.0124(10)
C17 0.0238(11) 0.0199(11) 0.0284(12) -0.0016(9) -0.0077(9) -0.0040(9)
C18 0.0186(10) 0.0208(11) 0.0231(11) -0.0006(8) -0.0027(8) -0.0071(9)
C19 0.0262(11) 0.0187(11) 0.0279(12) -0.0014(9) -0.0066(9) -0.0058(9)

loop_
_atom_type_symbol
_atom_type_description
_atom_type_scat_dispersion_real
_atom_type_scat_dispersion_imag
_atom_type_scat_source
C C 0.0033 0.0016
;
International Tables for Crystallography
(Vol. C, Tables 4.2.6.8 and 6.1.1.4)
;
H H 0.0000 0.0000
;
International Tables for Crystallography
(Vol. C, Table 6.1.1.4)
;
O O 0.0106 0.0060
;
International Tables for Crystallography
(Vol. C, Tables 4.2.6.8 and 6.1.1.4)
;
N N 0.0061 0.0033
;
International Tables for Crystallography
(Vol. C, Tables 4.2.6.8 and 6.1.1.4)
;
I I -0.4742 1.8119
;
International Tables for Crystallography
(Vol. C, Tables 4.2.6.8 and 6.1.1.4)
;

loop_
_geom_angle_atom_site_label_1
_geom_angle_atom_site_label_2
_geom_angle_atom_site_label_3
_geom_angle
_geom_angle_publ_flag
C3 O2 C13 118.41(16) yes
I1 C2 C1 114.04(14) yes
I1 C2 C3 118.80(17) yes
C1 C2 C3 127.2(2) yes
O2 C3 C2 121.7(2) yes
O2 C3 C4 114.04(15) yes
C2 C3 C4 123.8(2) yes
C3 C4 C5 111.41(18) yes
C3 C4 C7 110.15(18) yes
C3 C4 C19 107.89(15) yes
C5 C4 C7 109.76(14) yes
C5 C4 C19 106.74(18) yes
C7 C4 C19 110.83(19) yes
C4 C5 C6 113.54(19) yes
C4 C7 C8 118.9(2) yes
C4 C7 C12 122.2(2) yes
C8 C7 C12 118.8(2) yes
C7 C8 C9 120.7(2) yes
C8 C9 C10 119.8(3) yes
C9 C10 C11 120.2(2) yes
C10 C11 C12 120.0(3) yes
C7 C12 C11 120.5(3) yes
O2 C13 C14 115.47(16) yes
O2 C13 C18 123.16(18) yes
C14 C13 C18 121.36(18) yes
C13 C14 C15 119.32(19) yes
C14 C15 C16 120.5(2) yes
C15 C16 C17 119.2(2) yes
C16 C17 C18 121.1(2) yes
C13 C18 C17 118.5(2) yes
N1 C19 C4 178.6(2) yes
C2 C1 H1 109.662 no
C2 C1 H2 108.951 no
C2 C1 H3 109.885 no
H1 C1 H2 109.438 no
H1 C1 H3 109.447 no
H2 C1 H3 109.443 no
C4 C5 H7 109.275 no
C4 C5 H8 109.575 no
C6 C5 H7 107.029 no
C6 C5 H8 107.869 no
H7 C5 H8 109.464 no
C5 C6 H4 109.651 no
C5 C6 H5 110.041 no
C5 C6 H6 108.805 no
H4 C6 H5 109.444 no
H4 C6 H6 109.441 no
H5 C6 H6 109.442 no
C7 C8 H9 119.653 no
C9 C8 H9 119.670 no
C8 C9 H10 120.820 no
C10 C9 H10 119.367 no
C9 C10 H11 119.745 no
C11 C10 H11 120.064 no
C10 C11 H12 119.308 no
C12 C11 H12 120.703 no
C7 C12 H13 119.394 no
C11 C12 H13 120.070 no
C13 C14 H14 120.099 no
C15 C14 H14 120.583 no
C14 C15 H15 119.988 no
C16 C15 H15 119.505 no
C15 C16 H16 120.579 no
C17 C16 H16 120.234 no
C16 C17 H17 119.524 no
C18 C17 H17 119.389 no
C13 C18 H18 120.316 no
C17 C18 H18 121.135 no

loop_
_geom_bond_atom_site_label_1
_geom_bond_atom_site_label_2
_geom_bond_distance
_geom_bond_publ_flag
I1 C2 2.101(2) yes
O2 C3 1.382(3) yes
O2 C13 1.396(2) yes
N1 C19 1.140(3) yes
C1 C2 1.497(3) yes
C2 C3 1.329(3) yes
C3 C4 1.554(3) yes
C4 C5 1.552(3) yes
C4 C7 1.526(3) yes
C4 C19 1.485(3) yes
C5 C6 1.528(3) yes
C7 C8 1.388(3) yes
C7 C12 1.386(4) yes
C8 C9 1.381(3) yes
C9 C10 1.378(5) yes
C10 C11 1.377(5) yes
C11 C12 1.381(3) yes
C13 C14 1.381(3) yes
C13 C18 1.380(3) yes
C14 C15 1.385(3) yes
C15 C16 1.383(3) yes
C16 C17 1.386(3) yes
C17 C18 1.388(3) yes
C1 H1 0.960 no
C1 H2 0.960 no
C1 H3 0.960 no
C5 H7 0.970 no
C5 H8 0.970 no
C6 H4 0.960 no
C6 H5 0.960 no
C6 H6 0.960 no
C8 H9 0.930 no
C9 H10 0.930 no
C10 H11 0.930 no
C11 H12 0.930 no
C12 H13 0.930 no
C14 H14 0.930 no
C15 H15 0.930 no
C16 H16 0.930 no
C17 H17 0.930 no
C18 H18 0.930 no

loop_
_geom_contact_atom_site_label_1
_geom_contact_atom_site_label_2
_geom_contact_distance
_geom_contact_publ_flag
_geom_contact_site_symmetry_2
I1 O2 3.1403(13) no .
O2 C5 2.717(3) no .
O2 C7 3.407(3) no .
O2 C8 3.413(3) no .
O2 C19 3.557(3) no .
N1 C1 3.449(4) no .
N1 C3 3.438(4) no .
N1 C5 3.402(3) no .
N1 C7 3.483(3) no .
N1 C12 3.514(3) no .
C1 C4 3.101(3) no .
C1 C7 3.348(3) no .
C1 C19 3.023(3) no .
C2 C7 3.158(3) no .
C2 C8 3.470(3) no .
C2 C13 3.236(3) no .
C2 C18 3.353(3) no .
C2 C19 2.993(3) no .
C3 C8 2.911(3) no .
C3 C14 3.591(3) no .
C3 C18 2.843(3) no .
C4 C13 3.309(3) no .
C5 C8 3.226(3) no .
C5 C12 3.419(3) no .
C5 C13 3.175(3) no .
C6 C7 3.007(3) no .
C6 C12 3.334(3) no .
C6 C19 2.976(3) no .
C7 C10 2.774(3) no .
C8 C11 2.757(4) no .
C9 C12 2.760(4) no .
C12 C19 2.840(3) no .
C13 C16 2.764(3) no .
C14 C17 2.763(3) no .
C15 C18 2.778(3) no .
I1 C16 3.463(3) no 1_655
I1 C17 3.594(2) no 1_655
N1 N1 3.418(3) no 2_555
N1 C16 3.347(3) no 2_565
N1 C17 3.462(3) no 2_565
C14 C15 3.594(4) no 2_566
C15 C14 3.594(4) no 2_566
C16 I1 3.463(3) no 1_455
C16 N1 3.347(3) no 2_565
C17 I1 3.594(2) no 1_455
C17 N1 3.462(3) no 2_565
I1 H2 2.8497 no .
I1 H18 3.3529 no .
O2 H7 2.5189 no .
O2 H8 2.7239 no .
O2 H9 2.7914 no .
O2 H14 2.4903 no .
O2 H18 2.6396 no .
N1 H1 2.7133 no .
N1 H6 3.0672 no .
N1 H8 3.3978 no .
N1 H13 2.9161 no .
C2 H9 3.2640 no .
C2 H18 2.8198 no .
C3 H1 2.8069 no .
C3 H2 3.2692 no .
C3 H3 2.8046 no .
C3 H7 2.7525 no .
C3 H8 2.7495 no .
C3 H9 2.6224 no .
C3 H18 2.5727 no .
C4 H1 3.0975 no .
C4 H3 3.0451 no .
C4 H4 2.7632 no .
C4 H5 3.3971 no .
C4 H6 2.7585 no .
C4 H9 2.6388 no .
C4 H13 2.7001 no .
C4 H18 3.4864 no .
C5 H9 3.1969 no .
C5 H13 3.5150 no .
C6 H13 3.2417 no .
C7 H1 3.5630 no .
C7 H3 2.8442 no .
C7 H4 2.6666 no .
C7 H6 3.3039 no .
C7 H7 2.7136 no .
C7 H8 3.3541 no .
C7 H10 3.2481 no .
C7 H12 3.2451 no .
C8 H3 3.3351 no .
C8 H4 3.4144 no .
C8 H7 2.9844 no .
C8 H11 3.2251 no .
C8 H13 3.2269 no .
C9 H12 3.2225 no .
C10 H9 3.2242 no .
C10 H13 3.2277 no .
C11 H10 3.2228 no .
C12 H3 3.2205 no .
C12 H4 2.7934 no .
C12 H6 3.3792 no .
C12 H9 3.2283 no .
C12 H11 3.2283 no .
C13 H7 3.1015 no .
C13 H8 2.7306 no .
C13 H15 3.2282 no .
C13 H17 3.2192 no .
C14 H7 3.4250 no .
C14 H8 3.2837 no .
C14 H16 3.2448 no .
C14 H18 3.2441 no .
C15 H17 3.2270 no .
C16 H14 3.2445 no .
C16 H18 3.2582 no .
C17 H15 3.2273 no .
C18 H8 3.1739 no .
C18 H14 3.2428 no .
C18 H16 3.2531 no .
C19 H1 2.5652 no .
C19 H3 3.1086 no .
C19 H4 3.3075 no .
C19 H6 2.6425 no .
C19 H7 3.2791 no .
C19 H8 2.6069 no .
C19 H13 2.4979 no .
C19 H18 3.4867 no .
H3 H13 3.4483 no .
H4 H7 2.3302 no .
H4 H8 2.8203 no .
H4 H13 2.8404 no .
H5 H7 2.3234 no .
H5 H8 2.3323 no .
H6 H7 2.8057 no .
H6 H8 2.3304 no .
H6 H13 3.0218 no .
H7 H9 2.7646 no .
H7 H14 3.2427 no .
H8 H14 3.5157 no .
H8 H18 3.3376 no .
H9 H10 2.3178 no .
H10 H11 2.2954 no .
H11 H12 2.2983 no .
H12 H13 2.3220 no .
H14 H15 2.3235 no .
H15 H16 2.3143 no .
H16 H17 2.3130 no .
H17 H18 2.3258 no .
I1 H8 3.2939 no 1_655
I1 H10 3.3232 no 2_656
I1 H12 3.3020 no 1_565
I1 H18 3.3521 no 2_665
O2 H10 3.3056 no 2_656
N1 H2 3.5380 no 2_655
N1 H3 3.0343 no 2_655
N1 H6 3.0141 no 2_555
N1 H16 2.6702 no 2_565
N1 H17 2.8959 no 2_565
C1 H5 3.5950 no 1_655
C1 H6 3.2338 no 1_655
C1 H13 3.0952 no 2_655
C1 H17 3.5949 no 2_665
C5 H9 3.4246 no 2_556
C6 H3 3.2298 no 1_455
C6 H9 3.1673 no 2_556
C6 H16 3.3322 no 1_545
C8 H5 3.0845 no 1_655
C8 H5 3.2156 no 2_556
C8 H7 3.0502 no 2_556
C8 H10 3.5523 no 2_656
C9 H5 3.0204 no 1_655
C9 H5 3.4592 no 2_556
C9 H7 3.3661 no 2_556
C9 H9 3.4314 no 2_656
C9 H14 3.4362 no 2_556
C10 H11 3.4863 no 2_646
C10 H14 3.1345 no 2_556
C10 H15 3.2454 no 1_645
C10 H15 3.3021 no 2_556
C10 H16 3.5524 no 1_645
C11 H1 3.5065 no 2_655
C11 H14 3.3092 no 2_556
C12 H1 3.1879 no 2_655
C12 H2 3.5135 no 2_655
C13 H12 3.1750 no 1_565
C14 H12 3.3577 no 1_565
C14 H14 3.2069 no 2_566
C14 H15 3.1544 no 2_566
C15 H4 3.5386 no 1_565
C15 H11 3.3564 no 1_465
C15 H11 3.3552 no 2_556
C15 H12 3.5385 no 1_565
C15 H14 2.9659 no 2_566
C16 H4 3.3875 no 1_565
C16 H12 3.5543 no 1_565
C16 H13 3.2952 no 1_565
C17 H2 3.1863 no 2_665
C17 H12 3.3925 no 1_565
C17 H13 3.3806 no 1_565
C17 H17 3.5999 no 2_565
C17 H18 3.5224 no 2_565
C18 H12 3.2092 no 1_565
C18 H17 3.3713 no 2_565
C19 H17 3.2965 no 2_565
H1 C11 3.5065 no 2_655
H1 C12 3.1879 no 2_655
H1 H3 3.4454 no 2_655
H1 H12 3.3237 no 2_655
H1 H13 2.7377 no 2_655
H2 N1 3.5380 no 2_655
H2 C12 3.5135 no 2_655
H2 C17 3.1863 no 2_665
H2 H6 3.0607 no 1_655
H2 H8 3.3199 no 1_655
H2 H13 2.7424 no 2_655
H2 H17 2.6466 no 2_665
H2 H18 3.5902 no 2_665
H3 N1 3.0343 no 2_655
H3 C6 3.2298 no 1_655
H3 H1 3.4454 no 2_655
H3 H5 3.0055 no 1_655
H3 H6 2.6141 no 1_655
H3 H13 3.3339 no 2_655
H4 C15 3.5386 no 1_545
H4 C16 3.3875 no 1_545
H4 H7 3.4596 no 2_556
H4 H9 3.2488 no 2_556
H4 H14 3.2055 no 2_556
H4 H15 3.2493 no 1_545
H4 H16 2.9692 no 1_545
H5 C1 3.5950 no 1_455
H5 C8 3.0845 no 1_455
H5 C8 3.2156 no 2_556
H5 C9 3.0204 no 1_455
H5 C9 3.4592 no 2_556
H5 H3 3.0055 no 1_455
H5 H9 3.1360 no 1_455
H5 H9 2.5429 no 2_556
H5 H10 3.0169 no 1_455
H5 H10 3.0533 no 2_556
H6 N1 3.0141 no 2_555
H6 C1 3.2338 no 1_455
H6 H2 3.0607 no 1_455
H6 H3 2.6141 no 1_455
H6 H16 2.8980 no 1_545
H7 C8 3.0502 no 2_556
H7 C9 3.3661 no 2_556
H7 H4 3.4596 no 2_556
H7 H7 2.8269 no 2_556
H7 H9 2.8346 no 2_556
H7 H10 3.4053 no 2_556
H8 I1 3.2939 no 1_455
H8 H2 3.3199 no 1_455
H8 H10 3.3813 no 2_556
H8 H17 3.5730 no 2_565
H9 C5 3.4246 no 2_556
H9 C6 3.1673 no 2_556
H9 C9 3.4314 no 2_656
H9 H4 3.2488 no 2_556
H9 H5 3.1360 no 1_655
H9 H5 2.5429 no 2_556
H9 H7 2.8346 no 2_556
H9 H9 3.3210 no 2_656
H9 H10 2.7894 no 2_656
H10 I1 3.3232 no 2_656
H10 O2 3.3056 no 2_656
H10 C8 3.5523 no 2_656
H10 H5 3.0169 no 1_655
H10 H5 3.0533 no 2_556
H10 H7 3.4053 no 2_556
H10 H8 3.3813 no 2_556
H10 H9 2.7894 no 2_656
H11 C10 3.4863 no 2_646
H11 C15 3.3564 no 1_645
H11 C15 3.3552 no 2_556
H11 H11 2.5696 no 2_646
H11 H14 3.3365 no 2_556
H11 H15 2.6401 no 1_645
H11 H15 2.8372 no 2_556
H11 H16 3.4815 no 1_645
H12 I1 3.3020 no 1_545
H12 C13 3.1750 no 1_545
H12 C14 3.3577 no 1_545
H12 C15 3.5385 no 1_545
H12 C16 3.5543 no 1_545
H12 C17 3.3925 no 1_545
H12 C18 3.2092 no 1_545
H12 H1 3.3237 no 2_655
H13 C1 3.0952 no 2_655
H13 C16 3.2952 no 1_545
H13 C17 3.3806 no 1_545
H13 H1 2.7377 no 2_655
H13 H2 2.7424 no 2_655
H13 H3 3.3339 no 2_655
H13 H16 3.3059 no 1_545
H13 H17 3.4414 no 1_545
H14 C9 3.4362 no 2_556
H14 C10 3.1345 no 2_556
H14 C11 3.3092 no 2_556
H14 C14 3.2069 no 2_566
H14 C15 2.9659 no 2_566
H14 H4 3.2055 no 2_556
H14 H11 3.3365 no 2_556
H14 H14 3.0340 no 2_566
H14 H15 2.5846 no 2_566
H15 C10 3.2454 no 1_465
H15 C10 3.3021 no 2_556
H15 C14 3.1544 no 2_566
H15 H4 3.2493 no 1_565
H15 H11 2.6401 no 1_465
H15 H11 2.8372 no 2_556
H15 H14 2.5846 no 2_566
H16 N1 2.6702 no 2_565
H16 C6 3.3322 no 1_565
H16 C10 3.5524 no 1_465
H16 H4 2.9692 no 1_565
H16 H6 2.8980 no 1_565
H16 H11 3.4815 no 1_465
H16 H13 3.3059 no 1_565
H17 N1 2.8959 no 2_565
H17 C1 3.5949 no 2_665
H17 C17 3.5999 no 2_565
H17 C18 3.3713 no 2_565
H17 C19 3.2965 no 2_565
H17 H2 2.6466 no 2_665
H17 H8 3.5730 no 2_565
H17 H13 3.4414 no 1_565
H17 H17 3.4031 no 2_565
H17 H18 2.9803 no 2_565
H18 I1 3.3521 no 2_665
H18 C17 3.5224 no 2_565
H18 H2 3.5902 no 2_665
H18 H17 2.9803 no 2_565

loop_
_geom_torsion_atom_site_label_1
_geom_torsion_atom_site_label_2
_geom_torsion_atom_site_label_3
_geom_torsion_atom_site_label_4
_geom_torsion
_geom_torsion_publ_flag
C3 O2 C13 C14 160.38(16) no
C3 O2 C13 C18 -21.2(3) no
C13 O2 C3 C2 93.2(2) no
C13 O2 C3 C4 -94.13(17) no
I1 C2 C3 O2 -4.3(2) no
I1 C2 C3 C4 -176.25(11) no
C1 C2 C3 O2 175.69(17) no
C1 C2 C3 C4 3.7(3) no
O2 C3 C4 C5 16.3(2) no
O2 C3 C4 C7 -105.71(17) no
O2 C3 C4 C19 133.20(15) no
C2 C3 C4 C5 -171.16(17) no
C2 C3 C4 C7 66.8(2) no
C2 C3 C4 C19 -54.3(2) no
C3 C4 C5 C6 -179.86(14) no
C3 C4 C7 C8 43.0(2) no
C3 C4 C7 C12 -140.41(16) no
C5 C4 C7 C8 -80.1(2) no
C5 C4 C7 C12 96.6(2) no
C7 C4 C5 C6 -57.6(2) no
C19 C4 C5 C6 62.59(19) no
C19 C4 C7 C8 162.29(15) no
C19 C4 C7 C12 -21.1(2) no
C4 C7 C8 C9 177.62(15) no
C4 C7 C12 C11 -177.71(15) no
C8 C7 C12 C11 -1.1(3) no
C12 C7 C8 C9 0.9(3) no
C7 C8 C9 C10 -0.0(3) no
C8 C9 C10 C11 -0.7(3) no
C9 C10 C11 C12 0.5(3) no
C10 C11 C12 C7 0.4(3) no
O2 C13 C14 C15 177.74(17) no
O2 C13 C18 C17 -177.58(17) no
C14 C13 C18 C17 0.7(3) no
C18 C13 C14 C15 -0.7(3) no
C13 C14 C15 C16 -0.1(3) no
C14 C15 C16 C17 0.8(4) no
C15 C16 C17 C18 -0.8(4) no
C16 C17 C18 C13 0.0(3) no
